data_4114663
loop_
_publ_author_name
'Jerry L. Atwood'
'Leonard J. Barbour'
'Agoston Jerga'

_publ_section_title
;
 Supramolecular Stabilization of N2H7+
;
_journal_name_full 'Journal of the American Chemical Society'
_journal_page_first 2122
_journal_page_last 2123
_journal_paper_doi 10.1021/ja017722q
_journal_volume 124
_journal_year 2002
_chemical_formula_sum 'C28 H30 N2 O4'
_chemical_formula_weight 458.54
_chemical_name_systematic
; 
 ? 
;
_space_group_IT_number 14
_symmetry_cell_setting monoclinic
_symmetry_space_group_name_Hall '-P 2ybc'
_symmetry_space_group_name_H-M 'P 1 21/c 1'
_atom_sites_solution_hydrogens geom
_atom_sites_solution_primary direct
_atom_sites_solution_secondary difmap
_audit_creation_method SHELXL-97
_cell_angle_alpha 90.00
_cell_angle_beta 98.998(3)
_cell_angle_gamma 90.00
_cell_formula_units_Z 4
_cell_length_a 7.4788(10)
_cell_length_b 18.612(3)
_cell_length_c 16.626(2)
_cell_measurement_temperature 173(2)
_cell_volume 2285.8(6)
_computing_structure_refinement 'SHELXL-97 (Sheldrick, 1997)'
_computing_structure_solution 'SHELXS-97 (Sheldrick, 1990)'
_diffrn_ambient_temperature 173(2)
_diffrn_measured_fraction_theta_full 0.995
_diffrn_measured_fraction_theta_max 0.995
_diffrn_radiation_monochromator graphite
_diffrn_radiation_source 'fine-focus sealed tube'
_diffrn_radiation_type MoK\a
_diffrn_radiation_wavelength 0.71073
_diffrn_reflns_av_R_equivalents 0.0401
_diffrn_reflns_av_sigmaI/netI 0.0484
_diffrn_reflns_limit_h_max 9
_diffrn_reflns_limit_h_min -9
_diffrn_reflns_limit_k_max 22
_diffrn_reflns_limit_k_min -23
_diffrn_reflns_limit_l_max 21
_diffrn_reflns_limit_l_min -18
_diffrn_reflns_number 14193
_diffrn_reflns_theta_full 27.12
_diffrn_reflns_theta_max 27.12
_diffrn_reflns_theta_min 1.65
_exptl_absorpt_coefficient_mu 0.089
_exptl_absorpt_correction_T_max 0.9824
_exptl_absorpt_correction_T_min 0.9694
_exptl_crystal_density_diffrn 1.332
_exptl_crystal_F_000 976
_exptl_crystal_size_max 0.35
_exptl_crystal_size_mid 0.25
_exptl_crystal_size_min 0.20
_refine_diff_density_max 0.223
_refine_diff_density_min -0.192
_refine_diff_density_rms 0.040
_refine_ls_extinction_method none
_refine_ls_goodness_of_fit_ref 1.024
_refine_ls_hydrogen_treatment mixed
_refine_ls_matrix_type full
_refine_ls_number_parameters 347
_refine_ls_number_reflns 5034
_refine_ls_number_restraints 10
_refine_ls_restrained_S_all 1.025
_refine_ls_R_factor_all 0.0809
_refine_ls_R_factor_gt 0.0476
_refine_ls_shift/su_max 0.065
_refine_ls_shift/su_mean 0.003
_refine_ls_structure_factor_coef Fsqd
_refine_ls_weighting_details 'calc w=1/[\s^2^(Fo^2^)+(0.0538P)^2^+0.1249P] where P=(Fo^2^+2Fc^2^)/3'
_refine_ls_weighting_scheme calc
_refine_ls_wR_factor_gt 0.1035
_refine_ls_wR_factor_ref 0.1154
_reflns_number_gt 3409
_reflns_number_total 5034
_reflns_threshold_expression >2sigma(I)
_cod_data_source_file ja017722q_s2.cif
_cod_data_source_block e:\c4a_nh3\sad
_cod_original_cell_volume 2285.8(5)
_cod_database_code 4114663

loop_
_symmetry_equiv_pos_as_xyz
'x, y, z'
'-x, y+1/2, -z+1/2'
'-x, -y, -z'
'x, -y-1/2, z-1/2'

loop_
_atom_site_label
_atom_site_type_symbol
_atom_site_fract_x
_atom_site_fract_y
_atom_site_fract_z
_atom_site_U_iso_or_equiv
_atom_site_adp_type
_atom_site_occupancy
_atom_site_symmetry_multiplicity
_atom_site_calc_flag
_atom_site_refinement_flags
O1C O 0.41876(15) 0.64069(6) 0.11818(7) 0.0310(3) Uani 1 1 d D
O1D O 0.60146(16) 0.63525(6) 0.25644(7) 0.0361(3) Uani 1 1 d .
O1A O 0.50637(16) 0.48929(7) 0.29754(8) 0.0383(3) Uani 1 1 d D
O1B O 0.28370(16) 0.51553(7) 0.14163(8) 0.0396(3) Uani 1 1 d D
C6B C -0.0104(2) 0.55652(8) 0.07666(10) 0.0278(4) Uani 1 1 d .
C2D C 0.5431(2) 0.76025(9) 0.28001(11) 0.0305(4) Uani 1 1 d .
C7B C 0.0723(2) 0.60934(9) 0.02397(10) 0.0305(4) Uani 1 1 d .
H7B1 H -0.0142 0.6176 -0.0267 0.037 Uiso 1 1 calc R
H7B2 H 0.1830 0.5878 0.0084 0.037 Uiso 1 1 calc R
C2B C 0.0247(2) 0.46794(9) 0.18660(10) 0.0278(4) Uani 1 1 d .
C6C C 0.3384(2) 0.76223(9) 0.14356(10) 0.0293(4) Uani 1 1 d .
C2C C 0.1209(2) 0.68133(9) 0.06501(10) 0.0281(4) Uani 1 1 d .
C7D C 0.6012(2) 0.59722(10) 0.42181(11) 0.0375(4) Uani 1 1 d .
H7D1 H 0.6490 0.5967 0.4808 0.045 Uiso 1 1 calc R
H7D2 H 0.6880 0.5714 0.3930 0.045 Uiso 1 1 calc R
C1A C 0.3761(2) 0.50960(9) 0.34348(11) 0.0305(4) Uani 1 1 d .
C3C C -0.0068(2) 0.73611(9) 0.05897(11) 0.0335(4) Uani 1 1 d .
H3C H -0.1250 0.7274 0.0303 0.040 Uiso 1 1 calc R
C5B C -0.1973(2) 0.54994(9) 0.07142(11) 0.0343(4) Uani 1 1 d .
H5B H -0.2741 0.5783 0.0330 0.041 Uiso 1 1 calc R
C1B C 0.0998(2) 0.51413(8) 0.13433(10) 0.0271(4) Uani 1 1 d .
C6A C 0.2022(2) 0.47903(9) 0.32646(11) 0.0303(4) Uani 1 1 d .
C1C C 0.2940(2) 0.69391(8) 0.10958(10) 0.0269(4) Uani 1 1 d .
C1D C 0.5747(2) 0.68947(9) 0.30832(11) 0.0305(4) Uani 1 1 d .
C5A C 0.0743(2) 0.49928(9) 0.37464(11) 0.0342(4) Uani 1 1 d .
H5A H -0.0434 0.4788 0.3643 0.041 Uiso 1 1 calc R
N1 N -0.0287(2) 0.64449(9) 0.25136(11) 0.0461(4) Uani 1 1 d D
C7A C 0.1475(2) 0.42945(9) 0.25417(11) 0.0319(4) Uani 1 1 d .
H7A1 H 0.2573 0.4124 0.2335 0.038 Uiso 1 1 calc R
H7A2 H 0.0840 0.3870 0.2718 0.038 Uiso 1 1 calc R
C3B C -0.1628(2) 0.46311(9) 0.17849(11) 0.0338(4) Uani 1 1 d .
H3B H -0.2157 0.4317 0.2132 0.041 Uiso 1 1 calc R
C5C C 0.2066(2) 0.81561(9) 0.13472(11) 0.0340(4) Uani 1 1 d .
H5C H 0.2358 0.8618 0.1574 0.041 Uiso 1 1 calc R
C7C C 0.5261(2) 0.77746(10) 0.18972(11) 0.0339(4) Uani 1 1 d .
H7C1 H 0.5551 0.8288 0.1832 0.041 Uiso 1 1 calc R
H7C2 H 0.6157 0.7486 0.1657 0.041 Uiso 1 1 calc R
C4D C 0.5240(2) 0.79937(10) 0.41740(12) 0.0393(5) Uani 1 1 d .
H4D H 0.5071 0.8366 0.4545 0.047 Uiso 1 1 calc R
C3D C 0.5183(2) 0.81418(10) 0.33519(11) 0.0349(4) Uani 1 1 d .
H3D H 0.4970 0.8620 0.3162 0.042 Uiso 1 1 calc R
C2A C 0.4189(2) 0.55956(9) 0.40670(10) 0.0321(4) Uani 1 1 d .
C4B C -0.2735(2) 0.50312(10) 0.12089(12) 0.0370(4) Uani 1 1 d .
H4B H -0.4014 0.4985 0.1154 0.044 Uiso 1 1 calc R
C6D C 0.5818(2) 0.67403(10) 0.39185(11) 0.0328(4) Uani 1 1 d .
C5D C 0.5549(2) 0.72938(11) 0.44434(11) 0.0383(4) Uani 1 1 d .
H5D H 0.5578 0.7190 0.5005 0.046 Uiso 1 1 calc R
C4C C 0.0335(3) 0.80291(10) 0.09353(11) 0.0382(4) Uani 1 1 d .
H4C H -0.0559 0.8395 0.0891 0.046 Uiso 1 1 calc R
C3A C 0.2862(2) 0.57810(10) 0.45263(11) 0.0375(4) Uani 1 1 d .
H3A H 0.3137 0.6119 0.4956 0.045 Uiso 1 1 calc R
C4A C 0.1147(3) 0.54847(10) 0.43718(11) 0.0387(5) Uani 1 1 d .
H4A H 0.0254 0.5618 0.4692 0.046 Uiso 1 1 calc R
N2 N 0.0635(3) 0.75886(11) 0.35578(13) 0.0621(5) Uani 1 1 d D
H11 H 0.016(3) 0.6899(9) 0.2910(12) 0.084(8) Uiso 1 1 d D
H1B H 0.333(3) 0.5669(7) 0.1240(14) 0.079(7) Uiso 1 1 d D
H12 H -0.003(4) 0.6586(15) 0.1915(9) 0.119(11) Uiso 1 1 d D
H14 H 0.038(3) 0.5967(9) 0.2773(16) 0.109(10) Uiso 1 1 d D
H13 H -0.1735(16) 0.6391(15) 0.2540(18) 0.116(10) Uiso 1 1 d D
H1C H 0.507(3) 0.6431(13) 0.1778(9) 0.093(8) Uiso 1 1 d D
H1A H 0.557(4) 0.5398(10) 0.2771(19) 0.139(12) Uiso 1 1 d D
H22 H 0.086(5) 0.743(2) 0.4191(9) 0.177(16) Uiso 1 1 d D
H23 H -0.048(4) 0.7963(18) 0.353(3) 0.203(19) Uiso 1 1 d D
H21 H 0.188(4) 0.787(2) 0.350(3) 0.24(2) Uiso 1 1 d D

loop_
_atom_site_aniso_label
_atom_site_aniso_U_11
_atom_site_aniso_U_22
_atom_site_aniso_U_33
_atom_site_aniso_U_23
_atom_site_aniso_U_13
_atom_site_aniso_U_12
O1C 0.0275(6) 0.0300(6) 0.0355(7) -0.0036(6) 0.0046(5) 0.0017(5)
O1D 0.0375(7) 0.0362(7) 0.0341(7) -0.0050(6) 0.0040(5) 0.0012(5)
O1A 0.0292(7) 0.0447(8) 0.0424(7) -0.0010(6) 0.0097(6) 0.0042(6)
O1B 0.0243(7) 0.0419(8) 0.0532(8) 0.0151(7) 0.0079(6) 0.0017(5)
C6B 0.0312(9) 0.0255(9) 0.0262(9) -0.0060(7) 0.0028(7) 0.0016(7)
C2D 0.0226(9) 0.0363(10) 0.0323(9) -0.0038(8) 0.0028(7) -0.0062(7)
C7B 0.0349(10) 0.0296(9) 0.0265(9) -0.0021(8) 0.0026(7) 0.0006(7)
C2B 0.0282(9) 0.0249(8) 0.0312(9) -0.0048(7) 0.0076(7) 0.0011(7)
C6C 0.0351(10) 0.0283(9) 0.0252(8) 0.0015(7) 0.0068(7) -0.0038(7)
C2C 0.0334(9) 0.0281(9) 0.0229(8) 0.0002(7) 0.0049(7) -0.0012(7)
C7D 0.0314(10) 0.0465(11) 0.0318(10) 0.0034(9) -0.0042(8) -0.0024(8)
C1A 0.0277(9) 0.0328(9) 0.0312(9) 0.0061(8) 0.0053(8) 0.0047(7)
C3C 0.0325(10) 0.0347(10) 0.0316(10) 0.0001(8) -0.0002(8) 0.0043(8)
C5B 0.0289(9) 0.0328(10) 0.0395(10) -0.0030(8) 0.0003(8) 0.0051(7)
C1B 0.0239(9) 0.0269(9) 0.0312(9) -0.0047(7) 0.0067(7) -0.0003(7)
C6A 0.0324(10) 0.0263(9) 0.0319(9) 0.0052(7) 0.0044(8) 0.0008(7)
C1C 0.0302(9) 0.0269(9) 0.0255(8) 0.0015(7) 0.0100(7) 0.0012(7)
C1D 0.0208(8) 0.0359(10) 0.0342(10) -0.0049(8) 0.0025(7) -0.0044(7)
C5A 0.0314(10) 0.0373(10) 0.0348(10) 0.0051(9) 0.0081(8) -0.0039(8)
N1 0.0529(11) 0.0447(10) 0.0424(10) -0.0090(9) 0.0132(9) 0.0037(8)
C7A 0.0349(10) 0.0261(9) 0.0355(10) 0.0020(8) 0.0083(8) -0.0018(7)
C3B 0.0316(10) 0.0321(9) 0.0400(10) -0.0037(8) 0.0132(8) -0.0027(8)
C5C 0.0474(11) 0.0258(9) 0.0290(9) -0.0035(8) 0.0063(8) 0.0003(8)
C7C 0.0365(10) 0.0299(9) 0.0361(10) -0.0020(8) 0.0084(8) -0.0086(8)
C4D 0.0343(10) 0.0450(11) 0.0385(11) -0.0141(9) 0.0055(8) -0.0072(8)
C3D 0.0277(9) 0.0352(10) 0.0411(11) -0.0053(9) 0.0034(8) -0.0048(7)
C2A 0.0296(9) 0.0362(10) 0.0287(9) 0.0067(8) -0.0005(7) 0.0000(7)
C4B 0.0247(9) 0.0397(10) 0.0474(11) -0.0059(9) 0.0074(8) 0.0014(8)
C6D 0.0222(9) 0.0424(10) 0.0326(10) -0.0021(8) 0.0003(7) -0.0055(7)
C5D 0.0311(10) 0.0526(12) 0.0300(10) -0.0063(9) 0.0014(8) -0.0095(9)
C4C 0.0428(11) 0.0355(10) 0.0355(10) -0.0018(9) 0.0037(9) 0.0090(8)
C3A 0.0439(11) 0.0404(10) 0.0284(9) -0.0021(8) 0.0070(8) -0.0032(8)
C4A 0.0410(11) 0.0436(11) 0.0348(10) 0.0021(9) 0.0157(9) -0.0019(9)
N2 0.0679(14) 0.0624(13) 0.0549(12) -0.0166(11) 0.0063(11) -0.0173(11)

loop_
_atom_type_symbol
_atom_type_description
_atom_type_scat_dispersion_real
_atom_type_scat_dispersion_imag
_atom_type_scat_source
C C 0.0033 0.0016 'International Tables Vol C Tables 4.2.6.8 and 6.1.1.4'
H H 0.0000 0.0000 'International Tables Vol C Tables 4.2.6.8 and 6.1.1.4'
N N 0.0061 0.0033 'International Tables Vol C Tables 4.2.6.8 and 6.1.1.4'
O O 0.0106 0.0060 'International Tables Vol C Tables 4.2.6.8 and 6.1.1.4'

loop_
_geom_angle_atom_site_label_1
_geom_angle_atom_site_label_2
_geom_angle_atom_site_label_3
_geom_angle
C5B C6B C1B 118.01(15)
C5B C6B C7B 121.23(15)
C1B C6B C7B 120.73(15)
C3D C2D C1D 119.20(17)
C3D C2D C7C 119.98(16)
C1D C2D C7C 120.74(15)
C6B C7B C2C 113.80(14)
C3B C2B C1B 118.42(16)
C3B C2B C7A 121.78(16)
C1B C2B C7A 119.62(15)
C5C C6C C1C 118.92(16)
C5C C6C C7C 120.28(15)
C1C C6C C7C 120.80(15)
C3C C2C C1C 118.78(15)
C3C C2C C7B 119.99(15)
C1C C2C C7B 121.23(15)
C6D C7D C2A 110.14(14)
O1A C1A C2A 119.86(15)
O1A C1A C6A 119.19(15)
C2A C1A C6A 120.94(15)
C4C C3C C2C 121.76(17)
C4B C5B C6B 121.48(17)
O1B C1B C2B 117.00(15)
O1B C1B C6B 121.79(15)
C2B C1B C6B 121.21(15)
C5A C6A C1A 118.12(16)
C5A C6A C7A 119.68(15)
C1A C6A C7A 122.04(15)
O1C C1C C2C 119.75(14)
O1C C1C C6C 120.21(15)
C2C C1C C6C 120.03(15)
O1D C1D C2D 121.04(16)
O1D C1D C6D 119.05(15)
C2D C1D C6D 119.90(16)
C4A C5A C6A 121.54(16)
C2B C7A C6A 110.86(13)
C4B C3B C2B 121.23(17)
C4C C5C C6C 121.44(16)
C6C C7C C2D 112.81(13)
C5D C4D C3D 118.88(17)
C4D C3D C2D 121.26(17)
C3A C2A C1A 118.59(16)
C3A C2A C7D 119.67(16)
C1A C2A C7D 121.59(16)
C5B C4B C3B 119.62(17)
C5D C6D C1D 118.81(17)
C5D C6D C7D 120.74(16)
C1D C6D C7D 120.21(16)
C4D C5D C6D 121.95(17)
C3C C4C C5C 119.00(16)
C4A C3A C2A 121.41(17)
C3A C4A C5A 119.39(17)

loop_
_geom_bond_atom_site_label_1
_geom_bond_atom_site_label_2
_geom_bond_distance
O1C C1C 1.3527(19)
O1D C1D 1.363(2)
O1A C1A 1.381(2)
O1B C1B 1.362(2)
C6B C5B 1.392(2)
C6B C1B 1.405(2)
C6B C7B 1.512(2)
C2D C3D 1.391(2)
C2D C1D 1.407(2)
C2D C7C 1.521(2)
C7B C2C 1.522(2)
C2B C3B 1.390(2)
C2B C1B 1.401(2)
C2B C7A 1.515(2)
C6C C5C 1.391(2)
C6C C1C 1.410(2)
C6C C7C 1.518(2)
C2C C3C 1.390(2)
C2C C1C 1.407(2)
C7D C6D 1.513(3)
C7D C2A 1.518(2)
C1A C2A 1.402(2)
C1A C6A 1.407(2)
C3C C4C 1.383(2)
C5B C4B 1.381(3)
C6A C5A 1.392(2)
C6A C7A 1.520(2)
C1D C6D 1.411(2)
C5A C4A 1.383(3)
C3B C4B 1.382(3)
C5C C4C 1.387(3)
C4D C5D 1.385(3)
C4D C3D 1.388(3)
C2A C3A 1.387(2)
C6D C5D 1.385(3)
C3A C4A 1.383(2)
